data_4102618
loop_
_publ_author_name
'Kento Ishida'
'Hiroyuki Kusama'
'Nobuharu Iwasawa'

_publ_section_title
;
 Enantioselective Preparation of 8-Oxabicyclo[3.2.1]octane Derivatives via
 Asymmetric [3+2]-Cycloaddition of Platinum-Containing Carbonyl Ylides
 with Vinyl Ethers
;
_journal_name_full 'Journal of the American Chemical Society'
_journal_page_first 8842
_journal_page_last 8843
_journal_paper_doi 10.1021/ja102391t
_journal_volume 132
_journal_year 2010
_chemical_formula_moiety 'C21 H22 Br2 O2'
_chemical_formula_sum 'C21 H22 Br2 O2'
_chemical_formula_weight 466.21
_chemical_name_systematic
; 
 ? 
;
_space_group_IT_number 4
_symmetry_cell_setting monoclinic
_symmetry_space_group_name_Hall 'P 2yb'
_symmetry_space_group_name_H-M 'P 1 21 1'
_atom_sites_solution_hydrogens geom
_atom_sites_solution_primary direct
_atom_sites_solution_secondary difmap
_audit_creation_method SHELXL-97
_cell_angle_alpha 90.00
_cell_angle_beta 98.649(2)
_cell_angle_gamma 90.00
_cell_formula_units_Z 4
_cell_length_a 7.1406(3)
_cell_length_b 24.5387(11)
_cell_length_c 11.2924(6)
_cell_measurement_reflns_used 18923
_cell_measurement_temperature 171(2)
_cell_measurement_theta_max 27.41
_cell_measurement_theta_min 3.00
_cell_volume 1956.16(16)
_computing_cell_refinement 'PROCESS-AUTO (Rigaku, 1998)'
_computing_data_collection 'PROCESS-AUTO (Rigaku, 1998)'
_computing_data_reduction 'PROCESS-AUTO (Rigaku, 1998)'
_computing_molecular_graphics 'ORTEP-3 (Farrugia, 2008)'
_computing_publication_material 'SHELXL-97 (Sheldrick, 1997)'
_computing_structure_refinement 'SHELXL-97 (Sheldrick, 1997)'
_computing_structure_solution 'SIR-2004 (Burla, 2005)'
_diffrn_ambient_temperature 171(2)
_diffrn_measured_fraction_theta_full 0.998
_diffrn_measured_fraction_theta_max 0.998
_diffrn_measurement_device_type 'Rigaku R-AXIS RAPID IP Area Detector System'
_diffrn_measurement_method '\w scans'
_diffrn_radiation_monochromator graphite
_diffrn_radiation_source 'rotating anode X-ray tube'
_diffrn_radiation_type MoK\a
_diffrn_radiation_wavelength 0.71075
_diffrn_reflns_av_R_equivalents 0.0533
_diffrn_reflns_av_sigmaI/netI 0.0791
_diffrn_reflns_limit_h_max 9
_diffrn_reflns_limit_h_min -9
_diffrn_reflns_limit_k_max 31
_diffrn_reflns_limit_k_min -31
_diffrn_reflns_limit_l_max 14
_diffrn_reflns_limit_l_min -14
_diffrn_reflns_number 18923
_diffrn_reflns_theta_full 27.41
_diffrn_reflns_theta_max 27.41
_diffrn_reflns_theta_min 3.00
_diffrn_standards_number 3
_exptl_absorpt_coefficient_mu 4.155
_exptl_absorpt_correction_T_max 0.4904
_exptl_absorpt_correction_T_min 0.3687
_exptl_absorpt_correction_type multi-scan
_exptl_absorpt_process_details 'Absorption was corrected by ABSCOR'
_exptl_crystal_colour colorless
_exptl_crystal_density_diffrn 1.583
_exptl_crystal_density_method 'not measured'
_exptl_crystal_description block
_exptl_crystal_F_000 936
_exptl_crystal_size_max 0.30
_exptl_crystal_size_mid 0.25
_exptl_crystal_size_min 0.20
_refine_diff_density_max 0.601
_refine_diff_density_min -0.518
_refine_diff_density_rms 0.076
_refine_ls_abs_structure_details 'Flack H D (1983), Acta Cryst. A39, 876-881'
_refine_ls_abs_structure_Flack 0.011(8)
_refine_ls_extinction_method none
_refine_ls_goodness_of_fit_ref 0.728
_refine_ls_hydrogen_treatment constr
_refine_ls_matrix_type full
_refine_ls_number_parameters 452
_refine_ls_number_reflns 8807
_refine_ls_number_restraints 1
_refine_ls_restrained_S_all 0.728
_refine_ls_R_factor_all 0.0456
_refine_ls_R_factor_gt 0.0357
_refine_ls_shift/su_max 0.001
_refine_ls_shift/su_mean 0.000
_refine_ls_structure_factor_coef Fsqd
_refine_ls_weighting_details 'calc w=1/[\s^2^(Fo^2^)+(0.1000P)^2^+0.0000P] where P=(Fo^2^+2Fc^2^)/3'
_refine_ls_weighting_scheme calc
_refine_ls_wR_factor_gt 0.0959
_refine_ls_wR_factor_ref 0.1109
_reflns_number_gt 7482
_reflns_number_total 8807
_reflns_threshold_expression >2sigma(I)
_cod_data_source_file ja102391t_si_002.cif
_cod_data_source_block shelxl
_cod_original_cell_volume 1956.14(17)
_cod_original_sg_symbol_H-M 'P 21'
_cod_database_code 4102618

loop_
_symmetry_equiv_pos_as_xyz
'x, y, z'
'-x, y+1/2, -z'

loop_
_atom_site_label
_atom_site_type_symbol
_atom_site_fract_x
_atom_site_fract_y
_atom_site_fract_z
_atom_site_U_iso_or_equiv
_atom_site_adp_type
_atom_site_occupancy
_atom_site_symmetry_multiplicity
_atom_site_calc_flag
_atom_site_refinement_flags
Br1 Br -1.18134(6) -0.544579(19) -0.96309(4) 0.04142(12) Uani 1 1 d .
Br2 Br -1.03978(7) -0.724019(17) -0.96034(4) 0.04218(12) Uani 1 1 d .
Br3 Br -0.43776(7) -0.266622(18) -0.54580(5) 0.04601(13) Uani 1 1 d .
Br4 Br -0.46772(6) -0.449750(17) -0.58539(4) 0.03471(11) Uani 1 1 d .
O1 O -0.7491(4) -0.56976(10) -0.9929(2) 0.0257(6) Uani 1 1 d .
O2 O -0.5203(4) -0.62299(12) -0.7696(3) 0.0342(7) Uani 1 1 d .
O3 O -0.8536(4) -0.31980(11) -0.5147(3) 0.0276(6) Uani 1 1 d .
O4 O -1.0600(4) -0.36460(12) -0.7479(3) 0.0319(6) Uani 1 1 d .
C1 C -0.7297(6) -0.61765(15) -1.0641(4) 0.0251(8) Uani 1 1 d .
C2 C -0.6229(6) -0.65795(15) -0.9717(3) 0.0257(8) Uani 1 1 d .
H1 H -0.6627 -0.6960 -0.9910 0.031 Uiso 1 1 calc R
H2 H -0.4842 -0.6551 -0.9700 0.031 Uiso 1 1 calc R
C3 C -0.6798(6) -0.64004(16) -0.8505(4) 0.0282(8) Uani 1 1 d .
H3 H -0.7509 -0.6695 -0.8152 0.034 Uiso 1 1 calc R
C4 C -0.8078(5) -0.58908(16) -0.8850(3) 0.0260(7) Uani 1 1 d .
C5 C -1.0163(5) -0.60824(17) -0.9147(4) 0.0281(8) Uani 1 1 d .
H4 H -1.0558 -0.6255 -0.8422 0.034 Uiso 1 1 calc R
C6 C -1.0566(6) -0.64742(18) -1.0207(4) 0.0313(8) Uani 1 1 d .
H5 H -1.1905 -0.6411 -1.0591 0.038 Uiso 1 1 calc R
C7 C -0.9304(6) -0.63721(17) -1.1158(4) 0.0288(8) Uani 1 1 d .
H6 H -0.9911 -0.6095 -1.1727 0.035 Uiso 1 1 calc R
H7 H -0.9202 -0.6713 -1.1612 0.035 Uiso 1 1 calc R
C8 C -0.6195(5) -0.60222(16) -1.1632(4) 0.0268(8) Uani 1 1 d .
C9 C -0.5966(6) -0.54773(17) -1.1926(4) 0.0323(8) Uani 1 1 d .
H8 H -0.6553 -0.5200 -1.1523 0.039 Uiso 1 1 calc R
C10 C -0.4878(7) -0.5336(2) -1.2808(4) 0.0389(10) Uani 1 1 d .
H9 H -0.4697 -0.4963 -1.2984 0.047 Uiso 1 1 calc R
C11 C -0.4065(7) -0.5735(2) -1.3426(4) 0.0415(11) Uani 1 1 d .
H10 H -0.3351 -0.5636 -1.4037 0.050 Uiso 1 1 calc R
C12 C -0.4290(7) -0.6279(2) -1.3154(4) 0.0390(10) Uani 1 1 d .
H11 H -0.3708 -0.6553 -1.3568 0.047 Uiso 1 1 calc R
C13 C -0.5374(6) -0.64246(17) -1.2271(4) 0.0332(9) Uani 1 1 d .
H12 H -0.5556 -0.6799 -1.2102 0.040 Uiso 1 1 calc R
C14 C -0.7767(6) -0.54414(19) -0.7920(4) 0.0349(9) Uani 1 1 d .
H13 H -0.8912 -0.5217 -0.7971 0.042 Uiso 1 1 calc R
H14 H -0.6699 -0.5213 -0.8068 0.042 Uiso 1 1 calc R
H15 H -0.7488 -0.5603 -0.7119 0.042 Uiso 1 1 calc R
C15 C -0.4115(7) -0.66696(18) -0.7142(4) 0.0378(10) Uani 1 1 d .
H16 H -0.3680 -0.6904 -0.7761 0.045 Uiso 1 1 calc R
H17 H -0.4903 -0.6894 -0.6679 0.045 Uiso 1 1 calc R
C16 C -0.2421(6) -0.64468(18) -0.6314(4) 0.0299(8) Uani 1 1 d .
C17 C -0.1241(7) -0.6812(2) -0.5612(5) 0.0419(11) Uani 1 1 d .
H18 H -0.1500 -0.7192 -0.5654 0.050 Uiso 1 1 calc R
C18 C 0.0326(8) -0.6613(2) -0.4847(5) 0.0504(13) Uani 1 1 d .
H19 H 0.1146 -0.6861 -0.4374 0.060 Uiso 1 1 calc R
C19 C 0.0699(7) -0.6064(2) -0.4768(5) 0.0440(11) Uani 1 1 d .
H20 H 0.1771 -0.5933 -0.4245 0.053 Uiso 1 1 calc R
C20 C -0.0488(7) -0.5706(2) -0.5449(4) 0.0398(10) Uani 1 1 d .
H21 H -0.0239 -0.5326 -0.5386 0.048 Uiso 1 1 calc R
C21 C -0.2054(6) -0.58930(18) -0.6232(4) 0.0323(9) Uani 1 1 d .
H22 H -0.2861 -0.5643 -0.6705 0.039 Uiso 1 1 calc R
C22 C -0.8370(6) -0.37304(15) -0.4602(4) 0.0270(8) Uani 1 1 d .
C23 C -0.9128(6) -0.41134(16) -0.5669(4) 0.0284(8) Uani 1 1 d .
H23 H -0.8411 -0.4460 -0.5617 0.034 Uiso 1 1 calc R
H24 H -1.0488 -0.4195 -0.5677 0.034 Uiso 1 1 calc R
C24 C -0.8829(6) -0.37924(15) -0.6792(4) 0.0264(8) Uani 1 1 d .
H25 H -0.8008 -0.3996 -0.7284 0.032 Uiso 1 1 calc R
C25 C -0.7869(6) -0.32602(16) -0.6273(4) 0.0284(8) Uani 1 1 d .
C26 C -0.5687(6) -0.33466(17) -0.6062(4) 0.0318(9) Uani 1 1 d .
H26 H -0.5261 -0.3454 -0.6834 0.038 Uiso 1 1 calc R
C27 C -0.4990(6) -0.37731(16) -0.5094(4) 0.0291(8) Uani 1 1 d .
H27 H -0.3710 -0.3655 -0.4695 0.035 Uiso 1 1 calc R
C28 C -0.6248(6) -0.38196(16) -0.4132(3) 0.0273(8) Uani 1 1 d .
H28 H -0.5835 -0.3548 -0.3499 0.033 Uiso 1 1 calc R
H29 H -0.6081 -0.4186 -0.3763 0.033 Uiso 1 1 calc R
C29 C -0.9540(6) -0.37673(16) -0.3607(4) 0.0299(8) Uani 1 1 d .
C30 C -1.0497(6) -0.3324(2) -0.3218(4) 0.0366(9) Uani 1 1 d .
H30 H -1.0359 -0.2975 -0.3559 0.044 Uiso 1 1 calc R
C31 C -1.1655(7) -0.3384(3) -0.2338(5) 0.0479(12) Uani 1 1 d .
H31 H -1.2305 -0.3077 -0.2086 0.057 Uiso 1 1 calc R
C32 C -1.1859(7) -0.3891(3) -0.1829(5) 0.0528(15) Uani 1 1 d .
H32 H -1.2648 -0.3932 -0.1228 0.063 Uiso 1 1 calc R
C33 C -1.0903(8) -0.4339(2) -0.2202(5) 0.0510(13) Uani 1 1 d .
H33 H -1.1046 -0.4687 -0.1859 0.061 Uiso 1 1 calc R
C34 C -0.9744(7) -0.4278(2) -0.3073(4) 0.0412(10) Uani 1 1 d .
H34 H -0.9079 -0.4585 -0.3312 0.049 Uiso 1 1 calc R
C35 C -0.8430(7) -0.27579(18) -0.7033(4) 0.0397(10) Uani 1 1 d .
H35 H -0.7419 -0.2485 -0.6886 0.048 Uiso 1 1 calc R
H36 H -0.9604 -0.2606 -0.6821 0.048 Uiso 1 1 calc R
H37 H -0.8628 -0.2859 -0.7882 0.048 Uiso 1 1 calc R
C36 C -1.1477(5) -0.40863(17) -0.8182(4) 0.0270(8) Uani 1 1 d .
H38 H -1.1679 -0.4396 -0.7655 0.032 Uiso 1 1 calc R
H39 H -1.0645 -0.4210 -0.8755 0.032 Uiso 1 1 calc R
C37 C -1.3359(6) -0.38974(17) -0.8856(4) 0.0289(8) Uani 1 1 d .
C38 C -1.4765(6) -0.42765(17) -0.9192(4) 0.0297(8) Uani 1 1 d .
H40 H -1.4561 -0.4647 -0.8967 0.036 Uiso 1 1 calc R
C39 C -1.6489(6) -0.4119(2) -0.9860(5) 0.0392(10) Uani 1 1 d .
H41 H -1.7456 -0.4381 -1.0086 0.047 Uiso 1 1 calc R
C40 C -1.6776(7) -0.3578(2) -1.0189(5) 0.0475(12) Uani 1 1 d .
H42 H -1.7936 -0.3467 -1.0650 0.057 Uiso 1 1 calc R
C41 C -1.5360(8) -0.3200(2) -0.9841(6) 0.0504(13) Uani 1 1 d .
H43 H -1.5559 -0.2828 -1.0065 0.060 Uiso 1 1 calc R
C42 C -1.3662(6) -0.33550(18) -0.9174(4) 0.0364(9) Uani 1 1 d .
H44 H -1.2706 -0.3091 -0.8934 0.044 Uiso 1 1 calc R

loop_
_atom_site_aniso_label
_atom_site_aniso_U_11
_atom_site_aniso_U_22
_atom_site_aniso_U_33
_atom_site_aniso_U_23
_atom_site_aniso_U_13
_atom_site_aniso_U_12
Br1 0.0320(2) 0.0458(2) 0.0462(3) 0.00114(19) 0.00526(19) 0.0085(2)
Br2 0.0439(3) 0.0357(2) 0.0478(3) -0.00350(19) 0.0095(2) -0.0156(2)
Br3 0.0384(2) 0.0362(2) 0.0604(3) 0.0040(2) -0.0028(2) -0.0148(2)
Br4 0.0295(2) 0.0358(2) 0.0391(2) -0.00494(17) 0.00621(16) 0.00161(17)
O1 0.0278(14) 0.0296(13) 0.0199(14) -0.0013(10) 0.0039(11) -0.0029(11)
O2 0.0307(15) 0.0394(15) 0.0283(16) 0.0031(12) -0.0093(12) -0.0054(13)
O3 0.0273(14) 0.0262(12) 0.0284(15) 0.0025(10) 0.0016(11) 0.0004(11)
O4 0.0258(14) 0.0364(15) 0.0300(16) -0.0025(12) -0.0075(12) 0.0000(12)
C1 0.0265(18) 0.0274(18) 0.0209(19) -0.0035(13) 0.0020(15) -0.0017(16)
C2 0.0233(18) 0.0313(18) 0.0215(19) 0.0021(14) -0.0002(14) -0.0039(15)
C3 0.0266(18) 0.0284(18) 0.028(2) 0.0020(15) -0.0011(16) -0.0024(16)
C4 0.0225(17) 0.0321(18) 0.0224(19) -0.0018(14) 0.0007(14) -0.0024(16)
C5 0.0229(18) 0.0320(19) 0.030(2) -0.0011(15) 0.0053(16) 0.0011(16)
C6 0.0217(18) 0.040(2) 0.032(2) 0.0016(17) 0.0038(16) -0.0041(17)
C7 0.0259(18) 0.036(2) 0.023(2) -0.0013(15) 0.0010(15) -0.0029(16)
C8 0.0183(17) 0.035(2) 0.026(2) 0.0004(15) 0.0015(15) 0.0026(15)
C9 0.035(2) 0.0313(18) 0.032(2) 0.0050(16) 0.0075(17) 0.0037(18)
C10 0.036(2) 0.044(2) 0.037(2) 0.0107(19) 0.0067(19) 0.000(2)
C11 0.032(2) 0.059(3) 0.036(3) 0.012(2) 0.0094(19) 0.000(2)
C12 0.035(2) 0.047(2) 0.037(3) -0.0023(19) 0.0136(19) 0.008(2)
C13 0.035(2) 0.035(2) 0.029(2) 0.0027(16) 0.0025(17) 0.0040(18)
C14 0.034(2) 0.041(2) 0.029(2) -0.0106(17) 0.0037(17) -0.0019(19)
C15 0.040(2) 0.032(2) 0.037(2) 0.0117(17) -0.008(2) -0.0033(19)
C16 0.0247(18) 0.042(2) 0.022(2) 0.0022(16) 0.0000(15) -0.0001(18)
C17 0.035(2) 0.040(2) 0.047(3) 0.002(2) -0.002(2) 0.009(2)
C18 0.037(3) 0.067(3) 0.042(3) 0.008(2) -0.010(2) 0.015(2)
C19 0.029(2) 0.063(3) 0.036(3) -0.001(2) -0.0069(19) -0.005(2)
C20 0.037(2) 0.049(2) 0.035(3) 0.0019(19) 0.011(2) -0.004(2)
C21 0.029(2) 0.038(2) 0.028(2) 0.0043(17) 0.0007(17) 0.0010(18)
C22 0.0254(18) 0.0259(18) 0.029(2) 0.0048(15) 0.0022(16) 0.0026(16)
C23 0.0232(18) 0.0315(19) 0.029(2) 0.0004(15) 0.0002(16) -0.0038(17)
C24 0.0237(18) 0.0274(17) 0.028(2) -0.0011(15) 0.0026(15) -0.0012(15)
C25 0.0272(19) 0.0299(18) 0.027(2) 0.0015(14) 0.0006(16) -0.0051(16)
C26 0.030(2) 0.035(2) 0.030(2) 0.0032(16) 0.0025(17) -0.0061(18)
C27 0.0250(18) 0.0259(17) 0.035(2) -0.0041(15) 0.0004(16) -0.0033(16)
C28 0.0269(19) 0.0290(18) 0.024(2) 0.0028(14) -0.0038(15) -0.0031(16)
C29 0.0272(19) 0.0339(19) 0.027(2) 0.0006(15) -0.0020(16) -0.0020(17)
C30 0.026(2) 0.053(3) 0.029(2) -0.0018(18) -0.0014(17) 0.000(2)
C31 0.029(2) 0.081(4) 0.034(3) -0.012(2) 0.005(2) 0.000(2)
C32 0.031(2) 0.100(4) 0.030(3) -0.007(3) 0.013(2) -0.019(3)
C33 0.054(3) 0.067(3) 0.029(3) 0.009(2) 0.000(2) -0.021(3)
C34 0.039(2) 0.053(3) 0.031(2) 0.0047(19) 0.004(2) -0.004(2)
C35 0.043(2) 0.036(2) 0.037(2) 0.0095(17) -0.003(2) -0.006(2)
C36 0.0239(18) 0.0323(18) 0.0226(19) -0.0068(15) -0.0041(15) -0.0020(16)
C37 0.0254(18) 0.037(2) 0.025(2) 0.0002(15) 0.0049(16) 0.0047(17)
C38 0.0234(18) 0.035(2) 0.030(2) -0.0004(15) 0.0028(16) 0.0020(16)
C39 0.0206(18) 0.049(3) 0.045(3) -0.009(2) -0.0042(18) 0.0008(19)
C40 0.031(2) 0.053(3) 0.053(3) -0.001(2) -0.012(2) 0.009(2)
C41 0.043(3) 0.033(2) 0.070(4) 0.003(2) -0.006(3) 0.006(2)
C42 0.029(2) 0.034(2) 0.043(3) -0.0026(18) -0.0038(19) -0.0035(18)

loop_
_atom_type_symbol
_atom_type_description
_atom_type_scat_dispersion_real
_atom_type_scat_dispersion_imag
_atom_type_scat_source
C C 0.0033 0.0016 'International Tables Vol C Tables 4.2.6.8 and 6.1.1.4'
H H 0.0000 0.0000 'International Tables Vol C Tables 4.2.6.8 and 6.1.1.4'
Br Br -0.2901 2.4595 'International Tables Vol C Tables 4.2.6.8 and 6.1.1.4'
O O 0.0106 0.0060 'International Tables Vol C Tables 4.2.6.8 and 6.1.1.4'

loop_
_geom_angle_atom_site_label_1
_geom_angle_atom_site_label_2
_geom_angle_atom_site_label_3
_geom_angle
C4 O1 C1 105.7(3)
C3 O2 C15 113.3(3)
C25 O3 C22 105.4(3)
C24 O4 C36 113.0(3)
O1 C1 C8 108.3(3)
O1 C1 C7 107.6(3)
C8 C1 C7 110.9(3)
O1 C1 C2 102.9(3)
C8 C1 C2 113.5(3)
C7 C1 C2 113.0(3)
C3 C2 C1 104.2(3)
O2 C3 C2 111.2(3)
O2 C3 C4 108.0(3)
C2 C3 C4 103.2(3)
O1 C4 C14 108.6(3)
O1 C4 C5 108.2(3)
C14 C4 C5 114.0(3)
O1 C4 C3 104.0(3)
C14 C4 C3 113.0(3)
C5 C4 C3 108.5(3)
C6 C5 C4 115.0(3)
C6 C5 Br1 104.2(3)
C4 C5 Br1 109.4(3)
C7 C6 C5 112.8(3)
C7 C6 Br2 112.6(3)
C5 C6 Br2 109.3(3)
C6 C7 C1 113.6(3)
C9 C8 C13 118.7(4)
C9 C8 C1 120.7(3)
C13 C8 C1 120.6(4)
C8 C9 C10 120.4(4)
C11 C10 C9 120.5(4)
C10 C11 C12 120.0(4)
C11 C12 C13 120.0(4)
C12 C13 C8 120.4(4)
O2 C15 C16 109.3(3)
C21 C16 C17 120.1(4)
C21 C16 C15 121.4(4)
C17 C16 C15 118.5(4)
C16 C17 C18 119.1(5)
C19 C18 C17 120.9(5)
C18 C19 C20 119.6(5)
C19 C20 C21 120.8(5)
C16 C21 C20 119.4(4)
O3 C22 C29 110.8(3)
O3 C22 C28 106.8(3)
C29 C22 C28 111.2(3)
O3 C22 C23 102.7(3)
C29 C22 C23 112.0(3)
C28 C22 C23 112.9(3)
C24 C23 C22 104.7(3)
O4 C24 C23 110.9(3)
O4 C24 C25 107.4(3)
C23 C24 C25 103.3(3)
O3 C25 C35 108.7(3)
O3 C25 C24 103.8(3)
C35 C25 C24 114.0(3)
O3 C25 C26 109.7(3)
C35 C25 C26 111.7(3)
C24 C25 C26 108.6(3)
C27 C26 C25 114.3(3)
C27 C26 Br3 104.0(3)
C25 C26 Br3 110.3(3)
C28 C27 C26 113.4(3)
C28 C27 Br4 110.9(3)
C26 C27 Br4 110.1(3)
C27 C28 C22 113.6(3)
C30 C29 C34 118.3(4)
C30 C29 C22 123.0(4)
C34 C29 C22 118.6(4)
C29 C30 C31 121.1(5)
C32 C31 C30 120.0(5)
C31 C32 C33 119.7(4)
C34 C33 C32 120.2(5)
C33 C34 C29 120.7(5)
O4 C36 C37 109.3(3)
C38 C37 C42 119.8(4)
C38 C37 C36 119.1(4)
C42 C37 C36 121.1(4)
C37 C38 C39 120.5(4)
C40 C39 C38 119.4(4)
C41 C40 C39 119.6(4)
C42 C41 C40 120.9(5)
C41 C42 C37 119.8(4)

loop_
_geom_bond_atom_site_label_1
_geom_bond_atom_site_label_2
_geom_bond_distance
Br1 C5 1.983(4)
Br2 C6 1.997(4)
Br3 C26 1.984(4)
Br4 C27 2.001(4)
O1 C4 1.428(5)
O1 C1 1.442(4)
O2 C3 1.412(5)
O2 C15 1.419(5)
O3 C25 1.432(5)
O3 C22 1.441(4)
O4 C24 1.427(5)
O4 C36 1.428(5)
C1 C8 1.510(5)
C1 C7 1.540(5)
C1 C2 1.552(5)
C2 C3 1.549(6)
C3 C4 1.563(6)
C4 C14 1.516(5)
C4 C5 1.550(5)
C5 C6 1.529(6)
C6 C7 1.523(5)
C8 C9 1.393(6)
C8 C13 1.402(6)
C9 C10 1.395(6)
C10 C11 1.379(7)
C11 C12 1.385(7)
C12 C13 1.398(6)
C15 C16 1.516(6)
C16 C21 1.384(6)
C16 C17 1.393(6)
C17 C18 1.395(8)
C18 C19 1.373(8)
C19 C20 1.374(7)
C20 C21 1.395(7)
C22 C29 1.501(6)
C22 C28 1.544(5)
C22 C23 1.560(6)
C23 C24 1.534(6)
C24 C25 1.548(5)
C25 C35 1.521(6)
C25 C26 1.555(6)
C26 C27 1.541(6)
C27 C28 1.515(6)
C29 C30 1.390(6)
C29 C34 1.408(6)
C30 C31 1.393(7)
C31 C32 1.389(9)
C32 C33 1.392(9)
C33 C34 1.385(7)
C36 C37 1.514(5)
C37 C38 1.380(6)
C37 C42 1.387(6)
C38 C39 1.397(6)
C39 C40 1.387(7)
C40 C41 1.385(7)
C41 C42 1.381(7)
